data_4305552
loop_
_publ_author_name
'Xianggao Meng'
'Liang Liu'
'Chunshan Zhou'
'Li Wang'
'Changlin Liu'

_publ_contact_author_address
; Key Laboratory of Pesticide & Chemical Biology
  Ministry of Education
  College of Chemistry
  Central China Normal University
  Wuhan  430079
  P. R. China
;
_publ_contact_author_email liuchl@mail.ccnu.edu.cn
_publ_contact_author_name 'Pro. Liu. Chang-lin'
_publ_section_title
;
Dinuclear Copper(II) Complexes of a Polybenzimidazole Ligand: Their
Structures and Inductive Roles in DNA Condensation
;
_journal_name_full 'Inorganic Chemistry'
_journal_page_first 6572
_journal_page_last 6574
_journal_paper_doi 10.1021/ic800532q
_journal_volume 47
_journal_year 2008
_chemical_formula_moiety 'C44 H43 Cl2 Cu2 N13, 4(H2 O), 2(CH3 OH), 2(Cl)'
_chemical_formula_sum 'C46 H48 Cl4 Cu2 N13 O6'
_chemical_formula_weight 1147.85
_chemical_name_systematic
; 
 ? 
;
_space_group_IT_number 15
_symmetry_cell_setting monoclinic
_symmetry_space_group_name_Hall '-C 2yc'
_symmetry_space_group_name_H-M 'C 1 2/c 1'
_atom_sites_solution_hydrogens geom
_atom_sites_solution_primary direct
_atom_sites_solution_secondary difmap
_audit_creation_method SHELXL-97
_cell_angle_alpha 90.00
_cell_angle_beta 95.672(1)
_cell_angle_gamma 90.00
_cell_formula_units_Z 8
_cell_length_a 28.1248(16)
_cell_length_b 20.2139(10)
_cell_length_c 19.4855(10)
_cell_measurement_reflns_used 5429
_cell_measurement_temperature 292(2)
_cell_measurement_theta_max 20.42
_cell_measurement_theta_min 2.27
_cell_volume 11023.5(10)
_computing_cell_refinement 'Bruker SMART'
_computing_data_collection 'Bruker SMART,(Version 5.628)2001'
_computing_data_reduction 'Bruker SAINT+,(Version 6.45)2001 '
_computing_molecular_graphics 'PLATON (Spek, 2003)'
_computing_publication_material PLATON
_computing_structure_refinement 'SHELXL-97 (Sheldrick, 1997)'
_computing_structure_solution 'SHELXS-97 (Sheldrick, 1997)'
_diffrn_ambient_temperature 292(2)
_diffrn_measured_fraction_theta_full 0.994
_diffrn_measured_fraction_theta_max 0.994
_diffrn_measurement_device_type 'Bruker SMART Apex CCD area-detector'
_diffrn_measurement_method '0.3\% wide \w exposures'
_diffrn_radiation_monochromator graphite
_diffrn_radiation_source 'fine focus sealed Siemens Mo tube'
_diffrn_radiation_type 'Mo k\a'
_diffrn_radiation_wavelength 0.71073
_diffrn_reflns_av_R_equivalents 0.1137
_diffrn_reflns_av_sigmaI/netI 0.0953
_diffrn_reflns_limit_h_max 33
_diffrn_reflns_limit_h_min -33
_diffrn_reflns_limit_k_max 24
_diffrn_reflns_limit_k_min -21
_diffrn_reflns_limit_l_max 23
_diffrn_reflns_limit_l_min -23
_diffrn_reflns_number 48636
_diffrn_reflns_theta_full 25.00
_diffrn_reflns_theta_max 25.00
_diffrn_reflns_theta_min 1.58
_exptl_absorpt_coefficient_mu 1.022
_exptl_absorpt_correction_T_max 0.9412
_exptl_absorpt_correction_T_min 0.8217
_exptl_absorpt_correction_type multi-scan
_exptl_absorpt_process_details SADABS,(Sheldrick,1997)
_exptl_crystal_colour black
_exptl_crystal_density_diffrn 1.383
_exptl_crystal_density_method 'not measured'
_exptl_crystal_description plate
_exptl_crystal_F_000 4712
_exptl_crystal_size_max 0.20
_exptl_crystal_size_mid 0.10
_exptl_crystal_size_min 0.06
_refine_diff_density_max 0.879
_refine_diff_density_min -0.593
_refine_diff_density_rms 0.114
_refine_ls_extinction_method none
_refine_ls_goodness_of_fit_ref 0.968
_refine_ls_hydrogen_treatment constr
_refine_ls_matrix_type full
_refine_ls_number_parameters 613
_refine_ls_number_reflns 9675
_refine_ls_number_restraints 0
_refine_ls_restrained_S_all 0.968
_refine_ls_R_factor_all 0.1503
_refine_ls_R_factor_gt 0.0717
_refine_ls_shift/su_max 0.000
_refine_ls_shift/su_mean 0.000
_refine_ls_structure_factor_coef Fsqd
_refine_ls_weighting_details 'calc w=1/[\s^2^(Fo^2^)+(0.1313P)^2^] where P=(Fo^2^+2Fc^2^)/3'
_refine_ls_weighting_scheme calc
_refine_ls_wR_factor_gt 0.1851
_refine_ls_wR_factor_ref 0.2191
_reflns_number_gt 5183
_reflns_number_total 9675
_reflns_threshold_expression I>2\s(I)
_cod_data_source_file ic800532q-file001_2.cif
_cod_data_source_block 1
_cod_depositor_comments
;
The following automatic conversions were performed:
'_symmetry_cell_setting' value 'Monoclinic' changed to 'monoclinic'
according to '/home/saulius/struct/CIF-dictionaries/cif_core.dic'
dictionary named 'cif_core.dic' version 2.4.1 from 2010-06-29.

Automatic conversion script
Id: cif_fix_enum 1527 2010-12-29 10:47:43Z saulius 
;
_cod_original_sg_symbol_H-M 'C 2/c'
_cod_database_code 4305552

loop_
_symmetry_equiv_pos_as_xyz
'x, y, z'
'-x, y, -z+1/2'
'x+1/2, y+1/2, z'
'-x+1/2, y+1/2, -z+1/2'
'-x, -y, -z'
'x, -y, z-1/2'
'-x+1/2, -y+1/2, -z'
'x+1/2, -y+1/2, z-1/2'

loop_
_atom_site_label
_atom_site_type_symbol
_atom_site_fract_x
_atom_site_fract_y
_atom_site_fract_z
_atom_site_U_iso_or_equiv
_atom_site_adp_type
_atom_site_occupancy
_atom_site_symmetry_multiplicity
_atom_site_calc_flag
_atom_site_refinement_flags
_atom_site_disorder_assembly
_atom_site_disorder_group
Cu1 Cu 0.21585(3) 0.17048(4) 0.45014(4) 0.0444(3) Uani 1 1 d . . .
Cu2 Cu 0.15307(2) -0.05790(4) 0.58244(4) 0.0362(2) Uani 1 1 d . . .
C1 C 0.2176(2) -0.0101(3) 0.4557(3) 0.0424(15) Uani 1 1 d . . .
H1A H 0.2433 -0.0242 0.4294 0.051 Uiso 1 1 calc R . .
H1B H 0.2295 0.0267 0.4842 0.051 Uiso 1 1 calc R . .
C2 C 0.1777(2) 0.0158(3) 0.4051(3) 0.0447(16) Uani 1 1 d . . .
H2A H 0.1900 0.0220 0.3607 0.054 Uiso 1 1 calc R . .
H2B H 0.1527 -0.0174 0.3992 0.054 Uiso 1 1 calc R . .
C3 C 0.2516(2) -0.0762(3) 0.5491(3) 0.0452(16) Uani 1 1 d . . .
H3A H 0.2531 -0.1218 0.5646 0.054 Uiso 1 1 calc R . .
H3B H 0.2796 -0.0672 0.5252 0.054 Uiso 1 1 calc R . .
C4 C 0.2504(2) -0.0312(3) 0.6086(3) 0.0392(14) Uani 1 1 d . . .
C5 C 0.2204(2) 0.0296(3) 0.6868(3) 0.0396(15) Uani 1 1 d . . .
C6 C 0.1913(3) 0.0652(3) 0.7265(3) 0.0492(17) Uani 1 1 d . . .
H6 H 0.1583 0.0606 0.7215 0.059 Uiso 1 1 calc R . .
C7 C 0.2144(3) 0.1083(3) 0.7742(3) 0.0573(19) Uani 1 1 d . . .
H7 H 0.1964 0.1335 0.8020 0.069 Uiso 1 1 calc R . .
C8 C 0.2638(3) 0.1147(4) 0.7815(4) 0.062(2) Uani 1 1 d . . .
H8 H 0.2778 0.1442 0.8141 0.075 Uiso 1 1 calc R . .
C9 C 0.2921(3) 0.0800(4) 0.7433(4) 0.0567(19) Uani 1 1 d . . .
H9 H 0.3251 0.0850 0.7487 0.068 Uiso 1 1 calc R . .
C10 C 0.2701(2) 0.0368(3) 0.6957(3) 0.0477(16) Uani 1 1 d . . .
C11 C 0.1962(2) -0.1271(3) 0.4626(3) 0.0478(17) Uani 1 1 d . . .
H11A H 0.1720 -0.1183 0.4246 0.057 Uiso 1 1 calc R . .
H11B H 0.2246 -0.1432 0.4435 0.057 Uiso 1 1 calc R . .
C12 C 0.1787(2) -0.1775(3) 0.5087(3) 0.0419(15) Uani 1 1 d . . .
C13 C 0.1462(2) -0.2226(3) 0.5925(3) 0.0400(15) Uani 1 1 d . . .
C14 C 0.1227(3) -0.2361(4) 0.6505(3) 0.0542(18) Uani 1 1 d . . .
H14 H 0.1152 -0.2024 0.6801 0.065 Uiso 1 1 calc R . .
C15 C 0.1108(3) -0.3009(4) 0.6627(4) 0.061(2) Uani 1 1 d . . .
H15 H 0.0948 -0.3110 0.7009 0.073 Uiso 1 1 calc R . .
C16 C 0.1224(3) -0.3511(4) 0.6193(4) 0.065(2) Uani 1 1 d . . .
H16 H 0.1147 -0.3946 0.6294 0.078 Uiso 1 1 calc R . .
C17 C 0.1455(3) -0.3379(3) 0.5600(4) 0.062(2) Uani 1 1 d . . .
H17 H 0.1523 -0.3714 0.5298 0.075 Uiso 1 1 calc R . .
C18 C 0.1574(2) -0.2733(3) 0.5487(3) 0.0449(16) Uani 1 1 d . . .
C19 C 0.1294(2) 0.0695(3) 0.4851(3) 0.0369(14) Uani 1 1 d . . .
H19A H 0.1131 0.1106 0.4933 0.044 Uiso 1 1 calc R . .
H19B H 0.1517 0.0607 0.5253 0.044 Uiso 1 1 calc R . .
C20 C 0.0932(2) 0.0149(3) 0.4780(3) 0.0362(14) Uani 1 1 d . . .
C21 C 0.0567(2) -0.0789(3) 0.4911(3) 0.0371(14) Uani 1 1 d . . .
C22 C 0.0428(2) -0.1408(3) 0.5128(4) 0.0549(18) Uani 1 1 d . . .
H22 H 0.0613 -0.1650 0.5461 0.066 Uiso 1 1 calc R . .
C23 C 0.0002(3) -0.1639(4) 0.4823(5) 0.065(2) Uani 1 1 d . . .
H23 H -0.0105 -0.2050 0.4955 0.078 Uiso 1 1 calc R . .
C24 C -0.0273(2) -0.1287(4) 0.4329(4) 0.0559(19) Uani 1 1 d . . .
H24 H -0.0555 -0.1475 0.4128 0.067 Uiso 1 1 calc R . .
C25 C -0.0150(2) -0.0674(3) 0.4123(3) 0.0475(16) Uani 1 1 d . . .
H25 H -0.0342 -0.0431 0.3799 0.057 Uiso 1 1 calc R . .
C26 C 0.0283(2) -0.0433(3) 0.4428(3) 0.0404(15) Uani 1 1 d . . .
C27 C 0.1268(2) 0.1089(3) 0.3668(3) 0.0457(16) Uani 1 1 d . . .
H27A H 0.1037 0.1385 0.3844 0.055 Uiso 1 1 calc R . .
H27B H 0.1093 0.0745 0.3404 0.055 Uiso 1 1 calc R . .
C28 C 0.1561(2) 0.1464(4) 0.3207(3) 0.0534(19) Uani 1 1 d . . .
H28A H 0.1354 0.1620 0.2813 0.064 Uiso 1 1 calc R . .
H28B H 0.1792 0.1165 0.3037 0.064 Uiso 1 1 calc R . .
C29 C 0.1515(3) 0.2610(4) 0.3664(4) 0.059(2) Uani 1 1 d . . .
H29A H 0.1221 0.2586 0.3359 0.070 Uiso 1 1 calc R . .
H29B H 0.1676 0.3020 0.3570 0.070 Uiso 1 1 calc R . .
C30 C 0.1404(3) 0.2600(3) 0.4394(4) 0.0501(17) Uani 1 1 d . . .
C31 C 0.1447(2) 0.2333(3) 0.5483(4) 0.0479(17) Uani 1 1 d . . .
C32 C 0.1556(2) 0.2080(3) 0.6143(3) 0.0498(17) Uani 1 1 d . . .
H32 H 0.1799 0.1773 0.6241 0.060 Uiso 1 1 calc R . .
C33 C 0.1285(3) 0.2308(4) 0.6647(4) 0.063(2) Uani 1 1 d . . .
H33 H 0.1353 0.2147 0.7093 0.076 Uiso 1 1 calc R . .
C34 C 0.0931(3) 0.2750(4) 0.6529(5) 0.073(2) Uani 1 1 d . . .
H34 H 0.0758 0.2877 0.6890 0.088 Uiso 1 1 calc R . .
C35 C 0.0817(3) 0.3022(4) 0.5876(5) 0.072(2) Uani 1 1 d . . .
H35 H 0.0574 0.3332 0.5794 0.086 Uiso 1 1 calc R . .
C36 C 0.1076(3) 0.2814(3) 0.5363(4) 0.0548(18) Uani 1 1 d . . .
C37 C 0.2216(3) 0.2225(4) 0.3117(3) 0.058(2) Uani 1 1 d . . .
H37A H 0.2107 0.2211 0.2629 0.070 Uiso 1 1 calc R . .
H37B H 0.2333 0.2667 0.3232 0.070 Uiso 1 1 calc R . .
C38 C 0.2598(2) 0.1729(4) 0.3286(3) 0.0510(18) Uani 1 1 d . . .
C39 C 0.3207(3) 0.1078(4) 0.3230(4) 0.063(2) Uani 1 1 d . . .
C40 C 0.3605(3) 0.0720(4) 0.3071(5) 0.076(3) Uani 1 1 d . . .
H40 H 0.3704 0.0732 0.2630 0.091 Uiso 1 1 calc R . .
C41 C 0.3846(3) 0.0353(4) 0.3575(5) 0.080(3) Uani 1 1 d . . .
H41 H 0.4115 0.0118 0.3476 0.096 Uiso 1 1 calc R . .
C42 C 0.3702(3) 0.0318(4) 0.4234(5) 0.072(2) Uani 1 1 d . . .
H42 H 0.3877 0.0063 0.4567 0.086 Uiso 1 1 calc R . .
C43 C 0.3301(3) 0.0654(4) 0.4409(4) 0.060(2) Uani 1 1 d . . .
H43 H 0.3201 0.0623 0.4849 0.072 Uiso 1 1 calc R . .
C44 C 0.3058(3) 0.1037(4) 0.3902(4) 0.0523(18) Uani 1 1 d . . .
C45 C 0.9473(8) 0.4115(10) 0.2371(12) 0.219(8) Uiso 1 1 d . . .
C46 C 0.0619(9) 0.0990(11) 0.7789(13) 0.247(10) Uiso 1 1 d . . .
Cl1 Cl 0.25545(6) 0.14357(9) 0.55174(8) 0.0535(5) Uani 1 1 d . . .
Cl2 Cl 0.10737(6) -0.05570(8) 0.67267(8) 0.0493(4) Uani 1 1 d . . .
Cl3 Cl 0.28938(11) 0.21885(12) 0.14518(11) 0.1010(9) Uani 1 1 d . . .
Cl4 Cl 0.38522(18) 0.0316(4) 0.1045(3) 0.243(3) Uani 1 1 d . . .
N1 N 0.18224(19) 0.2044(3) 0.3538(3) 0.0483(14) Uani 1 1 d . . .
N2 N 0.15647(17) 0.0784(2) 0.4255(2) 0.0393(12) Uani 1 1 d . . .
N3 N 0.20757(17) -0.0651(2) 0.5022(2) 0.0383(12) Uani 1 1 d . . .
N4 N 0.2657(2) 0.1456(3) 0.3904(3) 0.0538(15) Uani 1 1 d . . .
N5 N 0.2909(2) 0.1512(3) 0.2856(3) 0.0574(16) Uani 1 1 d . . .
H5 H 0.2919 0.1624 0.2432 0.069 Uiso 1 1 calc R . .
N6 N 0.16448(18) 0.2225(3) 0.4855(3) 0.0444(13) Uani 1 1 d . . .
N7 N 0.1064(2) 0.2953(3) 0.4660(3) 0.0613(16) Uani 1 1 d . . .
H7A H 0.0870 0.3222 0.4434 0.074 Uiso 1 1 calc R . .
N8 N 0.20982(17) -0.0148(3) 0.6319(2) 0.0410(12) Uani 1 1 d . . .
N9 N 0.28793(18) -0.0026(3) 0.6454(3) 0.0508(14) Uani 1 1 d . . .
H9A H 0.3175 -0.0077 0.6391 0.061 Uiso 1 1 calc R . .
N10 N 0.16080(18) -0.1622(2) 0.5666(3) 0.0419(13) Uani 1 1 d . . .
N11 N 0.17861(19) -0.2428(3) 0.4958(3) 0.0494(14) Uani 1 1 d . . .
H11 H 0.1896 -0.2621 0.4613 0.059 Uiso 1 1 calc R . .
N12 N 0.09828(16) -0.0417(2) 0.5117(2) 0.0362(12) Uani 1 1 d . . .
N13 N 0.05215(17) 0.0162(3) 0.4352(2) 0.0415(13) Uani 1 1 d . . .
H13 H 0.0425 0.0482 0.4081 0.050 Uiso 1 1 calc R . .
O1 O 1.0033(2) 0.0980(3) 0.3313(3) 0.100(2) Uani 1 1 d . . .
H1C H 1.0153 0.0650 0.3157 0.151 Uiso 1 1 d R . .
H1D H 0.9767 0.0876 0.3418 0.151 Uiso 1 1 d R . .
O2 O 0.0245(2) 0.2496(4) 0.3243(5) 0.138(3) Uani 1 1 d . . .
H2C H 0.0297 0.2130 0.3085 0.206 Uiso 1 1 d R . .
H2D H 0.0293 0.2471 0.3665 0.206 Uiso 1 1 d R . .
O3 O 1.0000 0.3302(6) 0.2500 0.170(6) Uani 1 2 d S . .
H3C H 0.9935 0.3596 0.2765 0.255 Uiso 0.50 1 d PR . .
H3D H 0.9943 0.3443 0.2106 0.255 Uiso 0.50 1 d PR . .
O4 O 0.9221(7) 0.3972(9) 0.1701(11) 0.315(8) Uiso 1 1 d . . .
O5 O 0.1004(6) 0.1184(8) 0.8295(9) 0.254(6) Uiso 1 1 d . . .
O6 O 0.0833(9) 0.7244(12) 0.3594(12) 0.386(11) Uiso 1 1 d . . .
O7 O 0.5000 0.081(2) 0.2500 0.47(2) Uiso 1 2 d S . .

loop_
_atom_site_aniso_label
_atom_site_aniso_U_11
_atom_site_aniso_U_22
_atom_site_aniso_U_33
_atom_site_aniso_U_23
_atom_site_aniso_U_13
_atom_site_aniso_U_12
Cu1 0.0455(5) 0.0535(5) 0.0326(4) 0.0074(4) -0.0047(3) -0.0153(4)
Cu2 0.0381(4) 0.0377(4) 0.0321(4) -0.0023(3) -0.0002(3) -0.0053(3)
C1 0.046(4) 0.040(4) 0.041(4) -0.003(3) 0.003(3) -0.009(3)
C2 0.051(4) 0.051(4) 0.033(3) 0.000(3) 0.007(3) -0.011(3)
C3 0.043(4) 0.048(4) 0.044(4) -0.007(3) 0.000(3) 0.001(3)
C4 0.036(3) 0.041(4) 0.038(4) -0.005(3) -0.003(3) 0.000(3)
C5 0.041(4) 0.043(4) 0.033(3) -0.001(3) -0.007(3) -0.008(3)
C6 0.068(5) 0.049(4) 0.030(3) -0.006(3) 0.005(3) -0.007(3)
C7 0.081(6) 0.050(4) 0.041(4) -0.008(3) 0.007(4) -0.008(4)
C8 0.092(6) 0.055(5) 0.035(4) -0.012(4) -0.019(4) -0.020(4)
C9 0.058(4) 0.059(5) 0.048(4) -0.012(4) -0.023(4) -0.014(4)
C10 0.059(4) 0.040(4) 0.041(4) 0.005(3) -0.007(3) -0.003(3)
C11 0.059(4) 0.051(4) 0.034(4) -0.009(3) 0.007(3) -0.007(3)
C12 0.049(4) 0.036(4) 0.041(4) -0.004(3) 0.004(3) -0.005(3)
C13 0.050(4) 0.031(3) 0.037(4) 0.000(3) 0.000(3) 0.003(3)
C14 0.071(5) 0.050(4) 0.041(4) 0.004(3) 0.001(3) -0.011(4)
C15 0.080(5) 0.047(5) 0.057(5) 0.016(4) 0.018(4) 0.001(4)
C16 0.074(5) 0.036(4) 0.084(6) 0.004(4) 0.003(5) -0.002(4)
C17 0.080(5) 0.035(4) 0.073(5) -0.010(4) 0.015(4) 0.008(4)
C18 0.050(4) 0.030(4) 0.053(4) -0.003(3) -0.001(3) -0.005(3)
C19 0.045(3) 0.033(3) 0.031(3) 0.002(3) -0.002(3) -0.006(3)
C20 0.031(3) 0.043(4) 0.035(3) 0.005(3) 0.005(3) -0.010(3)
C21 0.039(3) 0.032(3) 0.040(4) -0.003(3) 0.003(3) -0.009(3)
C22 0.052(4) 0.041(4) 0.070(5) 0.007(4) -0.008(4) -0.012(3)
C23 0.055(5) 0.042(4) 0.097(6) 0.009(4) -0.003(4) -0.021(4)
C24 0.042(4) 0.057(5) 0.068(5) -0.017(4) 0.005(4) -0.020(4)
C25 0.039(4) 0.056(4) 0.047(4) -0.006(3) -0.003(3) -0.008(3)
C26 0.044(4) 0.044(4) 0.033(3) -0.001(3) 0.006(3) -0.011(3)
C27 0.046(4) 0.045(4) 0.044(4) 0.010(3) -0.010(3) -0.018(3)
C28 0.055(4) 0.068(5) 0.032(4) 0.011(3) -0.021(3) -0.026(4)
C29 0.064(5) 0.056(5) 0.051(4) 0.024(4) -0.018(4) -0.020(4)
C30 0.054(4) 0.042(4) 0.051(4) 0.009(4) -0.008(4) -0.017(3)
C31 0.044(4) 0.035(4) 0.064(5) -0.010(3) -0.001(3) -0.021(3)
C32 0.051(4) 0.054(4) 0.043(4) 0.006(3) -0.006(3) -0.017(3)
C33 0.071(5) 0.066(5) 0.052(5) -0.017(4) 0.008(4) -0.024(4)
C34 0.067(5) 0.066(6) 0.089(7) -0.028(5) 0.019(5) -0.015(5)
C35 0.066(5) 0.050(5) 0.100(7) -0.018(5) 0.011(5) -0.007(4)
C36 0.054(4) 0.044(4) 0.064(5) -0.006(4) -0.005(4) -0.014(3)
C37 0.068(5) 0.065(5) 0.040(4) 0.011(4) -0.004(4) -0.035(4)
C38 0.050(4) 0.064(5) 0.039(4) 0.012(4) -0.001(3) -0.031(4)
C39 0.074(5) 0.060(5) 0.060(5) -0.017(4) 0.024(4) -0.039(4)
C40 0.094(7) 0.059(5) 0.082(6) -0.009(5) 0.037(6) -0.027(5)
C41 0.074(6) 0.059(5) 0.112(8) -0.008(6) 0.031(6) -0.009(5)
C42 0.068(5) 0.055(5) 0.092(7) 0.002(5) 0.012(5) -0.022(4)
C43 0.056(5) 0.060(5) 0.066(5) -0.002(4) 0.007(4) -0.023(4)
C44 0.051(4) 0.058(5) 0.049(4) 0.000(4) 0.006(3) -0.025(4)
Cl1 0.0545(10) 0.0665(11) 0.0368(9) 0.0053(8) -0.0087(7) -0.0090(8)
Cl2 0.0494(9) 0.0580(10) 0.0411(9) 0.0016(8) 0.0082(7) -0.0034(8)
Cl3 0.175(3) 0.0808(16) 0.0522(12) 0.0019(11) 0.0336(15) -0.0371(16)
Cl4 0.166(4) 0.348(8) 0.222(5) -0.047(5) 0.047(4) -0.023(5)
N1 0.057(3) 0.052(4) 0.034(3) 0.012(3) -0.004(3) -0.021(3)
N2 0.041(3) 0.043(3) 0.034(3) 0.007(2) 0.005(2) -0.014(2)
N3 0.043(3) 0.034(3) 0.038(3) -0.005(2) 0.007(2) -0.005(2)
N4 0.057(4) 0.066(4) 0.038(3) 0.008(3) -0.005(3) -0.021(3)
N5 0.067(4) 0.062(4) 0.043(3) 0.004(3) 0.003(3) -0.024(3)
N6 0.052(3) 0.043(3) 0.037(3) 0.000(3) -0.004(3) -0.016(3)
N7 0.061(4) 0.046(4) 0.072(5) 0.012(3) -0.014(3) -0.004(3)
N8 0.039(3) 0.047(3) 0.035(3) -0.004(2) 0.000(2) -0.004(2)
N9 0.036(3) 0.059(4) 0.055(4) -0.001(3) -0.006(3) 0.002(3)
N10 0.056(3) 0.033(3) 0.036(3) -0.004(2) 0.006(3) -0.004(2)
N11 0.065(4) 0.044(3) 0.042(3) -0.011(3) 0.016(3) 0.001(3)
N12 0.035(3) 0.033(3) 0.040(3) 0.001(2) 0.000(2) -0.008(2)
N13 0.041(3) 0.045(3) 0.038(3) 0.014(2) 0.000(2) -0.007(2)
O1 0.068(4) 0.126(5) 0.109(5) 0.033(4) 0.011(4) -0.004(4)
O2 0.084(5) 0.132(6) 0.184(8) 0.026(6) -0.048(5) -0.030(4)
O3 0.092(7) 0.126(9) 0.310(19) 0.000 0.107(10) 0.000

loop_
_atom_type_symbol
_atom_type_description
_atom_type_scat_dispersion_real
_atom_type_scat_dispersion_imag
_atom_type_scat_source
C C 0.0033 0.0016 'International Tables Vol C Tables 4.2.6.8 and 6.1.1.4'
H H 0.0000 0.0000 'International Tables Vol C Tables 4.2.6.8 and 6.1.1.4'
N N 0.0061 0.0033 'International Tables Vol C Tables 4.2.6.8 and 6.1.1.4'
O O 0.0106 0.0060 'International Tables Vol C Tables 4.2.6.8 and 6.1.1.4'
Cl Cl 0.1484 0.1585 'International Tables Vol C Tables 4.2.6.8 and 6.1.1.4'
Cu Cu 0.3201 1.2651 'International Tables Vol C Tables 4.2.6.8 and 6.1.1.4'

loop_
_geom_angle_atom_site_label_1
_geom_angle_atom_site_label_2
_geom_angle_atom_site_label_3
_geom_angle
_geom_angle_site_symmetry_1
_geom_angle_site_symmetry_3
_geom_angle_publ_flag
N6 Cu1 N4 158.8(2) . . ?
N6 Cu1 N1 81.9(2) . . ?
N4 Cu1 N1 80.8(2) . . ?
N6 Cu1 Cl1 97.96(16) . . ?
N4 Cu1 Cl1 98.02(17) . . ?
N1 Cu1 Cl1 174.54(15) . . ?
N8 Cu2 N12 142.7(2) . . ?
N8 Cu2 N10 114.4(2) . . ?
N12 Cu2 N10 98.3(2) . . ?
N8 Cu2 Cl2 96.02(15) . . ?
N12 Cu2 Cl2 94.24(14) . . ?
N10 Cu2 Cl2 101.73(14) . . ?
N8 Cu2 N3 78.42(18) . . ?
N12 Cu2 N3 93.56(18) . . ?
N10 Cu2 N3 75.89(18) . . ?
Cl2 Cu2 N3 172.11(13) . . ?
N3 C1 C2 119.1(5) . . ?
N3 C1 H1A 107.5 . . ?
C2 C1 H1A 107.5 . . ?
N3 C1 H1B 107.5 . . ?
C2 C1 H1B 107.5 . . ?
H1A C1 H1B 107.0 . . ?
N2 C2 C1 114.6(5) . . ?
N2 C2 H2A 108.6 . . ?
C1 C2 H2A 108.6 . . ?
N2 C2 H2B 108.6 . . ?
C1 C2 H2B 108.6 . . ?
H2A C2 H2B 107.6 . . ?
C4 C3 N3 107.9(5) . . ?
C4 C3 H3A 110.1 . . ?
N3 C3 H3A 110.1 . . ?
C4 C3 H3B 110.1 . . ?
N3 C3 H3B 110.1 . . ?
H3A C3 H3B 108.4 . . ?
N8 C4 N9 111.8(5) . . ?
N8 C4 C3 121.0(5) . . ?
N9 C4 C3 127.2(5) . . ?
C6 C5 C10 121.1(6) . . ?
C6 C5 N8 131.8(6) . . ?
C10 C5 N8 107.1(5) . . ?
C5 C6 C7 116.0(7) . . ?
C5 C6 H6 122.0 . . ?
C7 C6 H6 122.0 . . ?
C8 C7 C6 121.6(7) . . ?
C8 C7 H7 119.2 . . ?
C6 C7 H7 119.2 . . ?
C9 C8 C7 122.5(6) . . ?
C9 C8 H8 118.7 . . ?
C7 C8 H8 118.7 . . ?
C8 C9 C10 117.1(7) . . ?
C8 C9 H9 121.4 . . ?
C10 C9 H9 121.4 . . ?
C9 C10 N9 132.0(7) . . ?
C9 C10 C5 121.7(7) . . ?
N9 C10 C5 106.2(6) . . ?
C12 C11 N3 109.4(5) . . ?
C12 C11 H11A 109.8 . . ?
N3 C11 H11A 109.8 . . ?
C12 C11 H11B 109.8 . . ?
N3 C11 H11B 109.8 . . ?
H11A C11 H11B 108.2 . . ?
N10 C12 N11 113.4(5) . . ?
N10 C12 C11 122.7(5) . . ?
N11 C12 C11 123.9(6) . . ?
C18 C13 C14 120.6(6) . . ?
C18 C13 N10 109.2(5) . . ?
C14 C13 N10 130.2(6) . . ?
C15 C14 C13 118.0(7) . . ?
C15 C14 H14 121.0 . . ?
C13 C14 H14 121.0 . . ?
C14 C15 C16 121.1(7) . . ?
C14 C15 H15 119.4 . . ?
C16 C15 H15 119.4 . . ?
C15 C16 C17 121.3(7) . . ?
C15 C16 H16 119.3 . . ?
C17 C16 H16 119.3 . . ?
C18 C17 C16 117.0(7) . . ?
C18 C17 H17 121.5 . . ?
C16 C17 H17 121.5 . . ?
C17 C18 N11 132.3(6) . . ?
C17 C18 C13 121.9(6) . . ?
N11 C18 C13 105.7(5) . . ?
N2 C19 C20 114.8(5) . . ?
N2 C19 H19A 108.6 . . ?
C20 C19 H19A 108.6 . . ?
N2 C19 H19B 108.6 . . ?
C20 C19 H19B 108.6 . . ?
H19A C19 H19B 107.5 . . ?
N12 C20 N13 111.5(5) . . ?
N12 C20 C19 123.6(5) . . ?
N13 C20 C19 124.8(5) . . ?
C26 C21 C22 121.1(6) . . ?
C26 C21 N12 108.9(5) . . ?
C22 C21 N12 130.0(6) . . ?
C23 C22 C21 115.9(7) . . ?
C23 C22 H22 122.0 . . ?
C21 C22 H22 122.0 . . ?
C22 C23 C24 122.5(7) . . ?
C22 C23 H23 118.7 . . ?
C24 C23 H23 118.7 . . ?
C25 C24 C23 122.4(6) . . ?
C25 C24 H24 118.8 . . ?
C23 C24 H24 118.8 . . ?
C24 C25 C26 115.6(6) . . ?
C24 C25 H25 122.2 . . ?
C26 C25 H25 122.2 . . ?
C21 C26 C25 122.3(6) . . ?
C21 C26 N13 105.8(5) . . ?
C25 C26 N13 131.9(6) . . ?
N2 C27 C28 112.0(5) . . ?
N2 C27 H27A 109.2 . . ?
C28 C27 H27A 109.2 . . ?
N2 C27 H27B 109.2 . . ?
C28 C27 H27B 109.2 . . ?
H27A C27 H27B 107.9 . . ?
C27 C28 N1 114.8(5) . . ?
C27 C28 H28A 108.6 . . ?
N1 C28 H28A 108.6 . . ?
C27 C28 H28B 108.6 . . ?
N1 C28 H28B 108.6 . . ?
H28A C28 H28B 107.6 . . ?
N1 C29 C30 109.3(6) . . ?
N1 C29 H29A 109.8 . . ?
C30 C29 H29A 109.8 . . ?
N1 C29 H29B 109.8 . . ?
C30 C29 H29B 109.8 . . ?
H29A C29 H29B 108.3 . . ?
N6 C30 N7 112.6(6) . . ?
N6 C30 C29 121.4(7) . . ?
N7 C30 C29 125.9(7) . . ?
C32 C31 N6 132.5(7) . . ?
C32 C31 C36 119.5(7) . . ?
N6 C31 C36 108.0(6) . . ?
C33 C32 C31 116.7(7) . . ?
C33 C32 H32 121.7 . . ?
C31 C32 H32 121.7 . . ?
C34 C33 C32 123.6(8) . . ?
C34 C33 H33 118.2 . . ?
C32 C33 H33 118.2 . . ?
C33 C34 C35 121.3(8) . . ?
C33 C34 H34 119.4 . . ?
C35 C34 H34 119.4 . . ?
C36 C35 C34 117.1(8) . . ?
C36 C35 H35 121.4 . . ?
C34 C35 H35 121.4 . . ?
C35 C36 N7 134.0(8) . . ?
C35 C36 C31 121.8(8) . . ?
N7 C36 C31 104.2(6) . . ?
C38 C37 N1 105.8(5) . . ?
C38 C37 H37A 110.6 . . ?
N1 C37 H37A 110.6 . . ?
C38 C37 H37B 110.6 . . ?
N1 C37 H37B 110.6 . . ?
H37A C37 H37B 108.7 . . ?
N4 C38 N5 113.7(7) . . ?
N4 C38 C37 120.6(7) . . ?
N5 C38 C37 125.8(6) . . ?
N5 C39 C40 132.5(7) . . ?
N5 C39 C44 107.9(7) . . ?
C40 C39 C44 119.5(9) . . ?
C41 C40 C39 118.4(8) . . ?
C41 C40 H40 120.8 . . ?
C39 C40 H40 120.8 . . ?
C40 C41 C42 121.9(8) . . ?
C40 C41 H41 119.1 . . ?
C42 C41 H41 119.1 . . ?
C43 C42 C41 121.5(9) . . ?
C43 C42 H42 119.3 . . ?
C41 C42 H42 119.3 . . ?
C44 C43 C42 117.1(8) . . ?
C44 C43 H43 121.5 . . ?
C42 C43 H43 121.5 . . ?
C43 C44 N4 132.4(6) . . ?
C43 C44 C39 121.6(8) . . ?
N4 C44 C39 106.0(7) . . ?
C29 N1 C37 112.5(5) . . ?
C29 N1 C28 114.2(5) . . ?
C37 N1 C28 108.5(5) . . ?
C29 N1 Cu1 108.7(4) . . ?
C37 N1 Cu1 106.0(4) . . ?
C28 N1 Cu1 106.5(4) . . ?
C19 N2 C2 111.5(4) . . ?
C19 N2 C27 111.5(5) . . ?
C2 N2 C27 111.2(5) . . ?
C1 N3 C3 107.1(5) . . ?
C1 N3 C11 111.0(5) . . ?
C3 N3 C11 108.3(5) . . ?
C1 N3 Cu2 123.3(4) . . ?
C3 N3 Cu2 99.4(3) . . ?
C11 N3 Cu2 106.4(3) . . ?
C38 N4 C44 106.1(6) . . ?
C38 N4 Cu1 113.6(5) . . ?
C44 N4 Cu1 140.2(5) . . ?
C38 N5 C39 106.2(6) . . ?
C38 N5 H5 126.9 . . ?
C39 N5 H5 126.9 . . ?
C30 N6 C31 106.4(6) . . ?
C30 N6 Cu1 114.6(5) . . ?
C31 N6 Cu1 138.9(5) . . ?
C30 N7 C36 108.7(6) . . ?
C30 N7 H7A 125.6 . . ?
C36 N7 H7A 125.6 . . ?
C4 N8 C5 107.4(5) . . ?
C4 N8 Cu2 114.1(4) . . ?
C5 N8 Cu2 138.6(4) . . ?
C4 N9 C10 107.6(5) . . ?
C4 N9 H9A 126.2 . . ?
C10 N9 H9A 126.2 . . ?
C12 N10 C13 104.8(5) . . ?
C12 N10 Cu2 114.0(4) . . ?
C13 N10 Cu2 140.2(4) . . ?
C12 N11 C18 106.9(5) . . ?
C12 N11 H11 126.6 . . ?
C18 N11 H11 126.6 . . ?
C20 N12 C21 105.9(5) . . ?
C20 N12 Cu2 121.7(4) . . ?
C21 N12 Cu2 132.2(4) . . ?
C20 N13 C26 107.9(5) . . ?
C20 N13 H13 126.1 . . ?
C26 N13 H13 126.1 . . ?
H1C O1 H1D 107.7 . . ?
H2C O2 H2D 107.7 . . ?
H3C O3 H3D 107.7 . . ?

loop_
_geom_bond_atom_site_label_1
_geom_bond_atom_site_label_2
_geom_bond_distance
_geom_bond_site_symmetry_2
_geom_bond_publ_flag
Cu1 N6 1.966(6) . ?
Cu1 N4 1.973(6) . ?
Cu1 N1 2.130(5) . ?
Cu1 Cl1 2.2406(18) . ?
Cu2 N8 1.982(5) . ?
Cu2 N12 1.990(5) . ?
Cu2 N10 2.145(5) . ?
Cu2 Cl2 2.2784(17) . ?
Cu2 N3 2.300(5) . ?
C1 N3 1.477(7) . ?
C1 C2 1.512(8) . ?
C1 H1A 0.9700 . ?
C1 H1B 0.9700 . ?
C2 N2 1.471(8) . ?
C2 H2A 0.9700 . ?
C2 H2B 0.9700 . ?
C3 C4 1.478(8) . ?
C3 N3 1.483(8) . ?
C3 H3A 0.9700 . ?
C3 H3B 0.9700 . ?
C4 N8 1.311(7) . ?
C4 N9 1.347(8) . ?
C5 C6 1.382(9) . ?
C5 C10 1.400(9) . ?
C5 N8 1.406(7) . ?
C6 C7 1.389(9) . ?
C6 H6 0.9300 . ?
C7 C8 1.389(10) . ?
C7 H7 0.9300 . ?
C8 C9 1.339(10) . ?
C8 H8 0.9300 . ?
C9 C10 1.376(9) . ?
C9 H9 0.9300 . ?
C10 N9 1.392(8) . ?
C11 C12 1.475(8) . ?
C11 N3 1.491(7) . ?
C11 H11A 0.9700 . ?
C11 H11B 0.9700 . ?
C12 N10 1.316(7) . ?
C12 N11 1.345(8) . ?
C13 C18 1.390(8) . ?
C13 C14 1.392(9) . ?
C13 N10 1.398(8) . ?
C14 C15 1.378(9) . ?
C14 H14 0.9300 . ?
C15 C16 1.380(10) . ?
C15 H15 0.9300 . ?
C16 C17 1.406(10) . ?
C16 H16 0.9300 . ?
C17 C18 1.372(9) . ?
C17 H17 0.9300 . ?
C18 N11 1.384(8) . ?
C19 N2 1.461(7) . ?
C19 C20 1.498(8) . ?
C19 H19A 0.9700 . ?
C19 H19B 0.9700 . ?
C20 N12 1.320(7) . ?
C20 N13 1.357(7) . ?
C21 C26 1.376(8) . ?
C21 C22 1.389(9) . ?
C21 N12 1.414(7) . ?
C22 C23 1.365(9) . ?
C22 H22 0.9300 . ?
C23 C24 1.373(10) . ?
C23 H23 0.9300 . ?
C24 C25 1.359(9) . ?
C24 H24 0.9300 . ?
C25 C26 1.389(8) . ?
C25 H25 0.9300 . ?
C26 N13 1.392(7) . ?
C27 N2 1.482(8) . ?
C27 C28 1.485(8) . ?
C27 H27A 0.9700 . ?
C27 H27B 0.9700 . ?
C28 N1 1.495(8) . ?
C28 H28A 0.9700 . ?
C28 H28B 0.9700 . ?
C29 N1 1.471(9) . ?
C29 C30 1.487(10) . ?
C29 H29A 0.9700 . ?
C29 H29B 0.9700 . ?
C30 N6 1.310(8) . ?
C30 N7 1.339(9) . ?
C31 C32 1.391(9) . ?
C31 N6 1.410(8) . ?
C31 C36 1.427(10) . ?
C32 C33 1.379(10) . ?
C32 H32 0.9300 . ?
C33 C34 1.341(11) . ?
C33 H33 0.9300 . ?
C34 C35 1.396(12) . ?
C34 H34 0.9300 . ?
C35 C36 1.362(10) . ?
C35 H35 0.9300 . ?
C36 N7 1.395(9) . ?
C37 C38 1.482(10) . ?
C37 N1 1.488(8) . ?
C37 H37A 0.9700 . ?
C37 H37B 0.9700 . ?
C38 N4 1.320(8) . ?
C38 N5 1.342(9) . ?
C39 N5 1.373(10) . ?
C39 C40 1.394(12) . ?
C39 C44 1.416(9) . ?
C40 C41 1.358(12) . ?
C40 H40 0.9300 . ?
C41 C42 1.386(11) . ?
C41 H41 0.9300 . ?
C42 C43 1.386(11) . ?
C42 H42 0.9300 . ?
C43 C44 1.382(10) . ?
C43 H43 0.9300 . ?
C44 N4 1.413(9) . ?
C45 O4 1.45(2) . ?
C46 O5 1.44(2) . ?
N5 H5 0.8600 . ?
N7 H7A 0.8600 . ?
N9 H9A 0.8600 . ?
N11 H11 0.8600 . ?
N13 H13 0.8600 . ?
O1 H1C 0.8198 . ?
O1 H1D 0.8199 . ?
O2 H2C 0.8198 . ?
O2 H2D 0.8203 . ?
O3 H3C 0.8202 . ?
O3 H3D 0.8201 . ?

loop_
_geom_torsion_atom_site_label_1
_geom_torsion_atom_site_label_2
_geom_torsion_atom_site_label_3
_geom_torsion_atom_site_label_4
_geom_torsion
_geom_torsion_site_symmetry_1
_geom_torsion_site_symmetry_2
_geom_torsion_site_symmetry_3
_geom_torsion_site_symmetry_4
_geom_torsion_publ_flag
N3 C1 C2 N2 102.5(6) . . . . ?
N3 C3 C4 N8 32.6(8) . . . . ?
N3 C3 C4 N9 -147.7(6) . . . . ?
C10 C5 C6 C7 0.7(9) . . . . ?
N8 C5 C6 C7 -175.9(6) . . . . ?
C5 C6 C7 C8 -0.2(10) . . . . ?
C6 C7 C8 C9 0.0(11) . . . . ?
C7 C8 C9 C10 -0.2(11) . . . . ?
C8 C9 C10 N9 174.9(7) . . . . ?
C8 C9 C10 C5 0.6(10) . . . . ?
C6 C5 C10 C9 -1.0(10) . . . . ?
N8 C5 C10 C9 176.4(6) . . . . ?
C6 C5 C10 N9 -176.5(6) . . . . ?
N8 C5 C10 N9 0.9(7) . . . . ?
N3 C11 C12 N10 21.2(9) . . . . ?
N3 C11 C12 N11 -159.7(6) . . . . ?
C18 C13 C14 C15 -0.2(10) . . . . ?
N10 C13 C14 C15 177.6(7) . . . . ?
C13 C14 C15 C16 0.7(11) . . . . ?
C14 C15 C16 C17 -1.7(12) . . . . ?
C15 C16 C17 C18 2.2(12) . . . . ?
C16 C17 C18 N11 -177.7(7) . . . . ?
C16 C17 C18 C13 -1.8(11) . . . . ?
C14 C13 C18 C17 0.9(10) . . . . ?
N10 C13 C18 C17 -177.4(6) . . . . ?
C14 C13 C18 N11 177.7(6) . . . . ?
N10 C13 C18 N11 -0.5(7) . . . . ?
N2 C19 C20 N12 107.8(6) . . . . ?
N2 C19 C20 N13 -70.3(8) . . . . ?
C26 C21 C22 C23 1.3(10) . . . . ?
N12 C21 C22 C23 -179.5(6) . . . . ?
C21 C22 C23 C24 0.3(12) . . . . ?
C22 C23 C24 C25 -2.2(12) . . . . ?
C23 C24 C25 C26 2.1(10) . . . . ?
C22 C21 C26 C25 -1.3(9) . . . . ?
N12 C21 C26 C25 179.4(5) . . . . ?
C22 C21 C26 N13 178.1(6) . . . . ?
N12 C21 C26 N13 -1.3(6) . . . . ?
C24 C25 C26 C21 -0.5(9) . . . . ?
C24 C25 C26 N13 -179.6(6) . . . . ?
N2 C27 C28 N1 -63.3(8) . . . . ?
N1 C29 C30 N6 14.2(8) . . . . ?
N1 C29 C30 N7 -166.0(6) . . . . ?
N6 C31 C32 C33 179.2(6) . . . . ?
C36 C31 C32 C33 1.2(9) . . . . ?
C31 C32 C33 C34 0.1(10) . . . . ?
C32 C33 C34 C35 -1.2(12) . . . . ?
C33 C34 C35 C36 0.8(11) . . . . ?
C34 C35 C36 N7 178.3(7) . . . . ?
C34 C35 C36 C31 0.6(11) . . . . ?
C32 C31 C36 C35 -1.6(10) . . . . ?
N6 C31 C36 C35 180.0(6) . . . . ?
C32 C31 C36 N7 -179.9(5) . . . . ?
N6 C31 C36 N7 1.7(7) . . . . ?
N1 C37 C38 N4 -30.8(8) . . . . ?
N1 C37 C38 N5 149.1(6) . . . . ?
N5 C39 C40 C41 176.1(7) . . . . ?
C44 C39 C40 C41 -1.5(11) . . . . ?
C39 C40 C41 C42 1.0(12) . . . . ?
C40 C41 C42 C43 0.5(12) . . . . ?
C41 C42 C43 C44 -1.3(11) . . . . ?
C42 C43 C44 N4 -177.2(7) . . . . ?
C42 C43 C44 C39 0.8(10) . . . . ?
N5 C39 C44 C43 -177.6(6) . . . . ?
C40 C39 C44 C43 0.6(10) . . . . ?
N5 C39 C44 N4 0.9(7) . . . . ?
C40 C39 C44 N4 179.1(6) . . . . ?
C30 C29 N1 C37 -137.4(5) . . . . ?
C30 C29 N1 C28 98.3(6) . . . . ?
C30 C29 N1 Cu1 -20.4(6) . . . . ?
C38 C37 N1 C29 155.7(5) . . . . ?
C38 C37 N1 C28 -76.9(6) . . . . ?
C38 C37 N1 Cu1 37.1(6) . . . . ?
C27 C28 N1 C29 -72.7(7) . . . . ?
C27 C28 N1 C37 160.9(6) . . . . ?
C27 C28 N1 Cu1 47.2(7) . . . . ?
N6 Cu1 N1 C29 17.4(4) . . . . ?
N4 Cu1 N1 C29 -150.2(4) . . . . ?
N6 Cu1 N1 C37 138.5(4) . . . . ?
N4 Cu1 N1 C37 -29.1(4) . . . . ?
N6 Cu1 N1 C28 -106.1(4) . . . . ?
N4 Cu1 N1 C28 86.3(4) . . . . ?
C20 C19 N2 C2 -51.7(7) . . . . ?
C20 C19 N2 C27 73.2(6) . . . . ?
C1 C2 N2 C19 -69.1(6) . . . . ?
C1 C2 N2 C27 165.8(5) . . . . ?
C28 C27 N2 C19 153.1(5) . . . . ?
C28 C27 N2 C2 -81.8(6) . . . . ?
C2 C1 N3 C3 -175.6(5) . . . . ?
C2 C1 N3 C11 66.3(7) . . . . ?
C2 C1 N3 Cu2 -61.6(7) . . . . ?
C4 C3 N3 C1 86.8(6) . . . . ?
C4 C3 N3 C11 -153.4(5) . . . . ?
C4 C3 N3 Cu2 -42.6(5) . . . . ?
C12 C11 N3 C1 -170.6(5) . . . . ?
C12 C11 N3 C3 72.1(6) . . . . ?
C12 C11 N3 Cu2 -34.0(6) . . . . ?
N8 Cu2 N3 C1 -82.0(4) . . . . ?
N12 Cu2 N3 C1 61.2(4) . . . . ?
N10 Cu2 N3 C1 158.9(5) . . . . ?
N8 Cu2 N3 C3 35.8(4) . . . . ?
N12 Cu2 N3 C3 179.0(4) . . . . ?
N10 Cu2 N3 C3 -83.3(4) . . . . ?
N8 Cu2 N3 C11 148.2(4) . . . . ?
N12 Cu2 N3 C11 -68.6(4) . . . . ?
N10 Cu2 N3 C11 29.1(4) . . . . ?
N5 C38 N4 C44 2.7(7) . . . . ?
C37 C38 N4 C44 -177.4(6) . . . . ?
N5 C38 N4 Cu1 -173.9(4) . . . . ?
C37 C38 N4 Cu1 6.0(8) . . . . ?
C43 C44 N4 C38 176.1(7) . . . . ?
C39 C44 N4 C38 -2.1(7) . . . . ?
C43 C44 N4 Cu1 -8.7(12) . . . . ?
C39 C44 N4 Cu1 173.1(5) . . . . ?
N6 Cu1 N4 C38 -22.4(9) . . . . ?
N1 Cu1 N4 C38 13.6(5) . . . . ?
Cl1 Cu1 N4 C38 -161.0(4) . . . . ?
N6 Cu1 N4 C44 162.6(6) . . . . ?
N1 Cu1 N4 C44 -161.4(7) . . . . ?
Cl1 Cu1 N4 C44 24.0(7) . . . . ?
N4 C38 N5 C39 -2.2(7) . . . . ?
C37 C38 N5 C39 177.9(6) . . . . ?
C40 C39 N5 C38 -177.2(7) . . . . ?
C44 C39 N5 C38 0.6(7) . . . . ?
N7 C30 N6 C31 0.4(7) . . . . ?
C29 C30 N6 C31 -179.7(6) . . . . ?
N7 C30 N6 Cu1 -178.9(4) . . . . ?
C29 C30 N6 Cu1 1.0(8) . . . . ?
C32 C31 N6 C30 -179.4(7) . . . . ?
C36 C31 N6 C30 -1.3(6) . . . . ?
C32 C31 N6 Cu1 -0.4(11) . . . . ?
C36 C31 N6 Cu1 177.7(5) . . . . ?
N4 Cu1 N6 C30 25.5(8) . . . . ?
N1 Cu1 N6 C30 -10.4(4) . . . . ?
Cl1 Cu1 N6 C30 164.1(4) . . . . ?
N4 Cu1 N6 C31 -153.5(6) . . . . ?
N1 Cu1 N6 C31 170.6(6) . . . . ?
Cl1 Cu1 N6 C31 -14.9(6) . . . . ?
N6 C30 N7 C36 0.7(8) . . . . ?
C29 C30 N7 C36 -179.2(6) . . . . ?
C35 C36 N7 C30 -179.4(8) . . . . ?
C31 C36 N7 C30 -1.4(7) . . . . ?
N9 C4 N8 C5 2.0(7) . . . . ?
C3 C4 N8 C5 -178.3(6) . . . . ?
N9 C4 N8 Cu2 -177.7(4) . . . . ?
C3 C4 N8 Cu2 2.0(8) . . . . ?
C6 C5 N8 C4 175.2(7) . . . . ?
C10 C5 N8 C4 -1.8(7) . . . . ?
C6 C5 N8 Cu2 -5.1(11) . . . . ?
C10 C5 N8 Cu2 177.9(5) . . . . ?
N12 Cu2 N8 C4 -102.4(5) . . . . ?
N10 Cu2 N8 C4 46.7(5) . . . . ?
Cl2 Cu2 N8 C4 152.5(4) . . . . ?
N3 Cu2 N8 C4 -21.8(4) . . . . ?
N12 Cu2 N8 C5 78.0(7) . . . . ?
N10 Cu2 N8 C5 -133.0(6) . . . . ?
Cl2 Cu2 N8 C5 -27.2(6) . . . . ?
N3 Cu2 N8 C5 158.5(6) . . . . ?
N8 C4 N9 C10 -1.5(7) . . . . ?
C3 C4 N9 C10 178.8(6) . . . . ?
C9 C10 N9 C4 -174.6(7) . . . . ?
C5 C10 N9 C4 0.3(7) . . . . ?
N11 C12 N10 C13 -2.3(7) . . . . ?
C11 C12 N10 C13 176.8(6) . . . . ?
N11 C12 N10 Cu2 -173.3(4) . . . . ?
C11 C12 N10 Cu2 5.8(8) . . . . ?
C18 C13 N10 C12 1.6(7) . . . . ?
C14 C13 N10 C12 -176.4(7) . . . . ?
C18 C13 N10 Cu2 168.8(5) . . . . ?
C14 C13 N10 Cu2 -9.2(11) . . . . ?
N8 Cu2 N10 C12 -89.6(5) . . . . ?
N12 Cu2 N10 C12 72.1(5) . . . . ?
Cl2 Cu2 N10 C12 168.2(4) . . . . ?
N3 Cu2 N10 C12 -19.5(4) . . . . ?
N8 Cu2 N10 C13 104.0(6) . . . . ?
N12 Cu2 N10 C13 -94.3(6) . . . . ?
Cl2 Cu2 N10 C13 1.8(7) . . . . ?
N3 Cu2 N10 C13 174.1(7) . . . . ?
N10 C12 N11 C18 2.0(8) . . . . ?
C11 C12 N11 C18 -177.1(6) . . . . ?
C17 C18 N11 C12 175.6(8) . . . . ?
C13 C18 N11 C12 -0.8(7) . . . . ?
N13 C20 N12 C21 -2.1(6) . . . . ?
C19 C20 N12 C21 179.6(5) . . . . ?
N13 C20 N12 Cu2 -176.7(4) . . . . ?
C19 C20 N12 Cu2 5.0(8) . . . . ?
C26 C21 N12 C20 2.1(6) . . . . ?
C22 C21 N12 C20 -177.2(7) . . . . ?
C26 C21 N12 Cu2 175.9(4) . . . . ?
C22 C21 N12 Cu2 -3.4(10) . . . . ?
N8 Cu2 N12 C20 4.1(6) . . . . ?
N10 Cu2 N12 C20 -147.7(4) . . . . ?
Cl2 Cu2 N12 C20 109.8(4) . . . . ?
N3 Cu2 N12 C20 -71.4(4) . . . . ?
N8 Cu2 N12 C21 -168.9(4) . . . . ?
N10 Cu2 N12 C21 39.3(5) . . . . ?
Cl2 Cu2 N12 C21 -63.2(5) . . . . ?
N3 Cu2 N12 C21 115.6(5) . . . . ?
N12 C20 N13 C26 1.3(7) . . . . ?
C19 C20 N13 C26 179.6(5) . . . . ?
C21 C26 N13 C20 0.0(6) . . . . ?
C25 C26 N13 C20 179.3(6) . . . . ?
